data_7715711
loop_
_publ_author_name
'Levina, Aviva'
'Wardhani, Kartika'
'Stephens, Liam J.'
'Werrett, Melissa V.'
'Caporale, Chiara'
'Dallerba, Elena'
'Blair, Victoria L.'
'Massi, Massimiliano'
'Lay, Peter A.'
'Andrews, Philip C.'

_publ_section_title
;
 Neutral rhenium(I) tricarbonyl complexes with sulfur-donor ligands:
 anti-proliferative activity and cellular localization.
;
_journal_issue 18
_journal_name_full 'Dalton transactions (Cambridge, England : 2003)'
_journal_page_first 7866
_journal_page_last 7879
_journal_paper_doi 10.1039/d4dt00149d
_journal_volume 53
_journal_year 2024
_chemical_formula_moiety 'C18 H17 N2 O5 Re S'
_chemical_formula_sum 'C18 H17 N2 O5 Re S'
_chemical_formula_weight 559.59
_space_group_crystal_system monoclinic
_space_group_IT_number 14
_space_group_name_Hall '-P 2ybc'
_space_group_name_H-M_alt 'P 1 21/c 1'
_atom_sites_solution_hydrogens geom
_atom_sites_solution_primary direct
_audit_creation_method SHELXL-2018/3
_audit_update_record
;
2023-03-28 deposited with the CCDC.	2024-04-08 downloaded from the CCDC.
;
_cell_angle_alpha 90
_cell_angle_beta 97.050(5)
_cell_angle_gamma 90
_cell_formula_units_Z 4
_cell_length_a 6.5470(4)
_cell_length_b 18.4883(9)
_cell_length_c 15.5201(8)
_cell_measurement_reflns_used 4788
_cell_measurement_temperature 123(2)
_cell_measurement_theta_max 29.6860
_cell_measurement_theta_min 3.4370
_cell_volume 1864.39(18)
_computing_cell_refinement 'CrysAlisPro 1.171.40.81a (Rigaku OD, 2020)'
_computing_data_collection 'CrysAlisPro 1.171.40.81a (Rigaku OD, 2020)'
_computing_data_reduction 'CrysAlisPro 1.171.40.81a (Rigaku OD, 2020)'
_computing_structure_refinement 'SHELXL-2018/3 (Sheldrick, 2018)'
_computing_structure_solution 'SHELXS-2018/3 (Sheldrick, 2018)'
_diffrn_ambient_temperature 123(2)
_diffrn_detector_area_resol_mean 10.0000
_diffrn_measured_fraction_theta_full 0.997
_diffrn_measured_fraction_theta_max 0.794
_diffrn_measurement_device_type 'XtaLAB Synergy, Dualflex, HyPix'
_diffrn_measurement_method '\w scans'
_diffrn_radiation_type MoK\a
_diffrn_radiation_wavelength 0.71073
_diffrn_reflns_av_R_equivalents 0.0847
_diffrn_reflns_av_unetI/netI 0.0857
_diffrn_reflns_Laue_measured_fraction_full 0.997
_diffrn_reflns_Laue_measured_fraction_max 0.794
_diffrn_reflns_limit_h_max 8
_diffrn_reflns_limit_h_min -9
_diffrn_reflns_limit_k_max 20
_diffrn_reflns_limit_k_min -23
_diffrn_reflns_limit_l_max 22
_diffrn_reflns_limit_l_min -21
_diffrn_reflns_number 18204
_diffrn_reflns_point_group_measured_fraction_full 0.997
_diffrn_reflns_point_group_measured_fraction_max 0.794
_diffrn_reflns_theta_full 25.242
_diffrn_reflns_theta_max 30.785
_diffrn_reflns_theta_min 3.443
_diffrn_source 'micro-focus sealed X-ray tube'
_exptl_absorpt_coefficient_mu 6.662
_exptl_absorpt_correction_T_max 1.00000
_exptl_absorpt_correction_T_min 0.70909
_exptl_absorpt_correction_type multi-scan
_exptl_absorpt_process_details
;
CrysAlisPro 1.171.40.81a (Rigaku Oxford Diffraction, 2020)
Empirical absorption correction using spherical harmonics,
implemented in SCALE3 ABSPACK scaling algorithm.
;
_exptl_crystal_colour 'pale red'
_exptl_crystal_density_diffrn 1.994
_exptl_crystal_description plate
_exptl_crystal_F_000 1080
_exptl_crystal_size_max 0.14
_exptl_crystal_size_mid 0.12
_exptl_crystal_size_min 0.12
_refine_diff_density_max 1.288
_refine_diff_density_min -1.372
_refine_diff_density_rms 0.213
_refine_ls_extinction_method none
_refine_ls_goodness_of_fit_ref 0.971
_refine_ls_hydrogen_treatment constr
_refine_ls_matrix_type full
_refine_ls_number_parameters 246
_refine_ls_number_reflns 4639
_refine_ls_number_restraints 0
_refine_ls_restrained_S_all 0.971
_refine_ls_R_factor_all 0.0874
_refine_ls_R_factor_gt 0.0409
_refine_ls_shift/su_max 0.001
_refine_ls_shift/su_mean 0.000
_refine_ls_structure_factor_coef Fsqd
_refine_ls_weighting_details 'w=1/[\s^2^(Fo^2^)+(0.0200P)^2^] where P=(Fo^2^+2Fc^2^)/3'
_refine_ls_weighting_scheme calc
_refine_ls_wR_factor_gt 0.0706
_refine_ls_wR_factor_ref 0.0827
_reflns_Friedel_coverage 0.000
_reflns_number_gt 2825
_reflns_number_total 4639
_reflns_threshold_expression 'I > 2\s(I)'
_cod_data_source_file d4dt00149d2.cif
_cod_data_source_block MW_D125
_cod_depositor_comments 'Adding full bibliography for 7715710--7715713.cif.'
_cod_original_sg_symbol_H-M 'P 21/c'
_cod_database_code 7715711
_shelx_shelxl_version_number 2018/3
_shelx_space_group_comment
;
The symmetry employed for this shelxl refinement is uniquely defined
by the following loop, which should always be used as a source of
symmetry information in preference to the above space-group names.
They are only intended as comments.
;

loop_
_space_group_symop_operation_xyz
'x, y, z'
'-x, y+1/2, -z+1/2'
'-x, -y, -z'
'x, -y-1/2, z-1/2'

loop_
_atom_site_label
_atom_site_type_symbol
_atom_site_fract_x
_atom_site_fract_y
_atom_site_fract_z
_atom_site_U_iso_or_equiv
_atom_site_adp_type
_atom_site_occupancy
_atom_site_site_symmetry_order
_atom_site_calc_flag
_atom_site_refinement_flags_posn
_atom_site_refinement_flags_adp
_atom_site_refinement_flags_occupancy
_atom_site_disorder_assembly
_atom_site_disorder_group
Re1 Re 0.96210(4) 0.49705(2) 0.29047(2) 0.01316(8) Uani 1 1 d . . . . .
S1 S 1.1018(2) 0.50099(9) 0.14848(9) 0.0181(3) Uani 1 1 d . . . . .
O1 O 1.1480(9) 0.2572(2) 0.0772(4) 0.0344(13) Uani 1 1 d . . . . .
O2 O 0.8685(9) 0.2710(2) -0.0185(3) 0.0287(12) Uani 1 1 d . . . . .
O3 O 1.2837(8) 0.3855(2) 0.3668(3) 0.0256(12) Uani 1 1 d . . . . .
O4 O 0.6423(8) 0.3779(2) 0.2411(3) 0.0266(12) Uani 1 1 d . . . . .
O5 O 0.7693(7) 0.5031(3) 0.4616(3) 0.0300(10) Uani 1 1 d . . . . .
N1 N 1.1610(9) 0.5907(3) 0.3208(4) 0.0153(12) Uani 1 1 d . . . . .
N2 N 0.7896(9) 0.5897(3) 0.2333(4) 0.0152(12) Uani 1 1 d . . . . .
C1 C 1.1649(11) 0.4114(3) 0.1105(5) 0.0249(16) Uani 1 1 d . . . . .
H1 H 1.219068 0.381385 0.161790 0.030 Uiso 1 1 calc R U . . .
C2 C 0.9755(12) 0.3742(3) 0.0633(5) 0.0270(16) Uani 1 1 d . . . . .
H2A H 0.861977 0.376943 0.099853 0.032 Uiso 1 1 calc R U . . .
H2B H 0.931320 0.400421 0.008581 0.032 Uiso 1 1 calc R U . . .
C3 C 1.0137(12) 0.2956(3) 0.0426(5) 0.0214(15) Uani 1 1 d . . . . .
C4 C 0.8864(13) 0.1949(4) -0.0410(5) 0.0300(18) Uani 1 1 d . . . . .
H4A H 0.857241 0.164804 0.007988 0.045 Uiso 1 1 calc R U . . .
H4B H 1.026284 0.185107 -0.054246 0.045 Uiso 1 1 calc R U . . .
H4C H 0.787563 0.183678 -0.091931 0.045 Uiso 1 1 calc R U . . .
C5 C 1.3322(13) 0.4189(4) 0.0515(5) 0.0300(17) Uani 1 1 d . . . . .
H5A H 1.280118 0.447484 0.000231 0.045 Uiso 1 1 calc R U . . .
H5B H 1.372823 0.370849 0.033170 0.045 Uiso 1 1 calc R U . . .
H5C H 1.451802 0.443339 0.082889 0.045 Uiso 1 1 calc R U . . .
C6 C 1.1576(12) 0.4268(3) 0.3367(5) 0.0202(16) Uani 1 1 d . . . . .
C7 C 0.7667(11) 0.4226(3) 0.2584(5) 0.0176(15) Uani 1 1 d . . . . .
C8 C 0.8470(10) 0.5032(3) 0.3993(4) 0.0202(12) Uani 1 1 d . . . . .
C9 C 1.3480(11) 0.5876(3) 0.3676(4) 0.0188(15) Uani 1 1 d . . . . .
H9 H 1.396100 0.542283 0.390618 0.023 Uiso 1 1 calc R U . . .
C10 C 1.4750(11) 0.6484(3) 0.3839(4) 0.0211(15) Uani 1 1 d . . . . .
H10 H 1.606086 0.644616 0.417425 0.025 Uiso 1 1 calc R U . . .
C11 C 1.4035(11) 0.7143(3) 0.3495(5) 0.0218(15) Uani 1 1 d . . . . .
H11 H 1.484589 0.756748 0.359440 0.026 Uiso 1 1 calc R U . . .
C12 C 1.2136(11) 0.7171(3) 0.3010(4) 0.0196(14) Uani 1 1 d . . . . .
H12 H 1.164016 0.762042 0.277113 0.023 Uiso 1 1 calc R U . . .
C13 C 1.0919(10) 0.6553(3) 0.2861(4) 0.0151(13) Uani 1 1 d . . . . .
C14 C 0.8884(11) 0.6541(3) 0.2360(4) 0.0156(13) Uani 1 1 d . . . . .
C15 C 0.7945(12) 0.7143(3) 0.1955(4) 0.0223(15) Uani 1 1 d . . . . .
H15 H 0.863278 0.759694 0.199865 0.027 Uiso 1 1 calc R U . . .
C16 C 0.6044(12) 0.7089(3) 0.1494(5) 0.0266(17) Uani 1 1 d . . . . .
H16 H 0.542468 0.749907 0.119942 0.032 Uiso 1 1 calc R U . . .
C17 C 0.5015(12) 0.6430(3) 0.1458(4) 0.0218(15) Uani 1 1 d . . . . .
H17 H 0.368579 0.637908 0.114165 0.026 Uiso 1 1 calc R U . . .
C18 C 0.5994(11) 0.5853(3) 0.1897(4) 0.0176(14) Uani 1 1 d . . . . .
H18 H 0.528990 0.540369 0.189015 0.021 Uiso 1 1 calc R U . . .

loop_
_atom_site_aniso_label
_atom_site_aniso_U_11
_atom_site_aniso_U_22
_atom_site_aniso_U_33
_atom_site_aniso_U_23
_atom_site_aniso_U_13
_atom_site_aniso_U_12
Re1 0.01352(12) 0.01180(12) 0.01413(12) 0.00012(13) 0.00160(8) -0.00035(14)
S1 0.0217(8) 0.0150(7) 0.0184(7) -0.0014(8) 0.0061(6) -0.0022(8)
O1 0.027(3) 0.029(3) 0.044(4) -0.003(2) -0.005(3) 0.006(2)
O2 0.034(3) 0.021(2) 0.028(3) -0.0059(19) -0.008(3) 0.006(2)
O3 0.022(3) 0.020(2) 0.034(3) 0.006(2) 0.004(2) 0.003(2)
O4 0.024(3) 0.017(2) 0.038(3) -0.003(2) -0.001(2) -0.004(2)
O5 0.019(3) 0.050(3) 0.021(2) 0.009(3) 0.004(2) 0.010(3)
N1 0.012(3) 0.019(3) 0.015(3) -0.001(2) 0.003(2) -0.004(2)
N2 0.010(3) 0.014(3) 0.021(3) -0.004(2) 0.000(2) 0.005(2)
C1 0.020(4) 0.026(4) 0.029(4) -0.002(3) 0.006(3) -0.001(3)
C2 0.022(4) 0.029(4) 0.030(4) 0.000(3) 0.004(3) 0.004(3)
C3 0.023(4) 0.016(3) 0.025(4) 0.000(3) 0.003(3) -0.002(3)
C4 0.032(5) 0.034(4) 0.022(4) -0.014(3) -0.007(3) 0.005(3)
C5 0.026(5) 0.043(4) 0.023(4) -0.008(3) 0.011(3) -0.006(3)
C6 0.020(4) 0.025(3) 0.015(4) 0.002(3) 0.000(3) -0.012(3)
C7 0.017(4) 0.014(3) 0.022(4) 0.005(2) 0.004(3) 0.008(3)
C8 0.018(3) 0.015(3) 0.026(3) 0.003(3) -0.001(3) 0.001(3)
C9 0.015(4) 0.021(3) 0.021(4) 0.001(3) 0.003(3) -0.005(3)
C10 0.022(4) 0.021(3) 0.020(4) -0.004(3) 0.000(3) -0.003(3)
C11 0.016(4) 0.021(3) 0.028(4) -0.006(3) 0.002(3) -0.007(3)
C12 0.015(4) 0.016(3) 0.028(4) 0.002(2) 0.003(3) -0.003(2)
C13 0.017(4) 0.018(3) 0.012(3) 0.005(2) 0.008(3) 0.002(2)
C14 0.022(4) 0.015(3) 0.010(3) -0.004(2) 0.001(3) 0.000(2)
C15 0.027(4) 0.014(3) 0.025(4) 0.006(2) -0.002(3) 0.003(3)
C16 0.028(5) 0.023(4) 0.028(4) 0.007(3) 0.001(3) 0.003(3)
C17 0.021(4) 0.030(3) 0.015(4) 0.003(3) 0.003(3) 0.001(3)
C18 0.021(4) 0.017(3) 0.015(3) -0.004(2) 0.002(3) -0.002(2)

loop_
_atom_type_symbol
_atom_type_description
_atom_type_scat_dispersion_real
_atom_type_scat_dispersion_imag
_atom_type_scat_source
C C 0.0033 0.0016 'International Tables Vol C Tables 4.2.6.8 and 6.1.1.4'
H H 0.0000 0.0000 'International Tables Vol C Tables 4.2.6.8 and 6.1.1.4'
N N 0.0061 0.0033 'International Tables Vol C Tables 4.2.6.8 and 6.1.1.4'
O O 0.0106 0.0060 'International Tables Vol C Tables 4.2.6.8 and 6.1.1.4'
S S 0.1246 0.1234 'International Tables Vol C Tables 4.2.6.8 and 6.1.1.4'
Re Re -1.0185 7.2310 'International Tables Vol C Tables 4.2.6.8 and 6.1.1.4'

loop_
_geom_angle_atom_site_label_1
_geom_angle_atom_site_label_2
_geom_angle_atom_site_label_3
_geom_angle
_geom_angle_site_symmetry_1
_geom_angle_site_symmetry_3
_geom_angle_publ_flag
C6 Re1 C7 90.2(3) . . ?
C6 Re1 C8 91.6(3) . . ?
C7 Re1 C8 87.1(3) . . ?
C6 Re1 N2 169.0(3) . . ?
C7 Re1 N2 99.4(2) . . ?
C8 Re1 N2 94.1(2) . . ?
C6 Re1 N1 96.0(2) . . ?
C7 Re1 N1 173.8(2) . . ?
C8 Re1 N1 92.9(2) . . ?
N2 Re1 N1 74.3(2) . . ?
C6 Re1 S1 92.9(2) . . ?
C7 Re1 S1 95.6(2) . . ?
C8 Re1 S1 174.79(19) . . ?
N2 Re1 S1 81.09(16) . . ?
N1 Re1 S1 83.89(15) . . ?
C1 S1 Re1 112.5(2) . . ?
C3 O2 C4 115.3(5) . . ?
C9 N1 C13 119.1(5) . . ?
C9 N1 Re1 124.2(4) . . ?
C13 N1 Re1 116.6(5) . . ?
C18 N2 C14 118.6(5) . . ?
C18 N2 Re1 124.0(4) . . ?
C14 N2 Re1 117.2(4) . . ?
C5 C1 C2 110.9(6) . . ?
C5 C1 S1 108.7(5) . . ?
C2 C1 S1 111.3(5) . . ?
C3 C2 C1 112.9(6) . . ?
O1 C3 O2 122.2(6) . . ?
O1 C3 C2 126.9(7) . . ?
O2 C3 C2 110.8(6) . . ?
O3 C6 Re1 177.3(6) . . ?
O4 C7 Re1 177.3(6) . . ?
O5 C8 Re1 175.2(6) . . ?
N1 C9 C10 122.9(6) . . ?
C11 C10 C9 118.0(7) . . ?
C12 C11 C10 119.0(6) . . ?
C11 C12 C13 121.3(6) . . ?
N1 C13 C12 119.7(6) . . ?
N1 C13 C14 115.8(5) . . ?
C12 C13 C14 124.5(5) . . ?
N2 C14 C15 120.7(6) . . ?
N2 C14 C13 115.6(5) . . ?
C15 C14 C13 123.7(5) . . ?
C16 C15 C14 120.3(6) . . ?
C15 C16 C17 119.6(6) . . ?
C18 C17 C16 117.6(7) . . ?
N2 C18 C17 123.1(6) . . ?

loop_
_geom_bond_atom_site_label_1
_geom_bond_atom_site_label_2
_geom_bond_distance
_geom_bond_site_symmetry_2
_geom_bond_publ_flag
Re1 C6 1.901(8) . ?
Re1 C7 1.904(7) . ?
Re1 C8 1.936(6) . ?
Re1 N2 2.180(5) . ?
Re1 N1 2.183(5) . ?
Re1 S1 2.4887(14) . ?
S1 C1 1.822(7) . ?
O1 C3 1.203(8) . ?
O2 C3 1.338(9) . ?
O2 C4 1.458(7) . ?
O3 C6 1.179(9) . ?
O4 C7 1.167(8) . ?
O5 C8 1.147(7) . ?
N1 C9 1.345(9) . ?
N1 C13 1.364(8) . ?
N2 C18 1.345(9) . ?
N2 C14 1.352(8) . ?
C1 C5 1.518(10) . ?
C1 C2 1.524(10) . ?
C2 C3 1.516(9) . ?
C9 C10 1.402(9) . ?
C10 C11 1.387(9) . ?
C11 C12 1.373(10) . ?
C12 C13 1.397(8) . ?
C13 C14 1.458(9) . ?
C14 C15 1.386(8) . ?
C15 C16 1.361(10) . ?
C16 C17 1.390(9) . ?
C17 C18 1.381(9) . ?
